data_7714292
loop_
_publ_author_name
'Guo, Hui'
'Hong, Dongjing'
'Cui, Peng'

_publ_section_title
;
 Tripodal tris(siloxide) Ligand Supported Trivalent Rare-earth Metal
 Complexes and Redox Reactivity
;
_journal_name_full 'Dalton Transactions'
_journal_paper_doi 10.1039/D3DT02519E
_journal_year 2023
_chemical_formula_moiety 'C72 H69 O6 Si3 Tb'
_chemical_formula_sum 'C72 H69 O6 Si3 Tb'
_chemical_formula_weight 1273.46
_space_group_crystal_system monoclinic
_space_group_IT_number 14
_space_group_name_Hall '-P 2yn'
_space_group_name_H-M_alt 'P 1 21/n 1'
_atom_sites_solution_hydrogens geom
_audit_creation_date 2023-07-14
_audit_creation_method
;
Olex2 1.5
(compiled 2022.04.07 svn.rca3783a0 for OlexSys, GUI svn.r6498)
;
_audit_update_record
;
2023-07-14 deposited with the CCDC.	2023-10-17 downloaded from the CCDC.
;
_cell_angle_alpha 90
_cell_angle_beta 91.9920(10)
_cell_angle_gamma 90
_cell_formula_units_Z 4
_cell_length_a 13.9197(4)
_cell_length_b 18.7147(5)
_cell_length_c 23.9418(7)
_cell_measurement_reflns_used 9944
_cell_measurement_temperature 300.00
_cell_measurement_theta_max 27.470
_cell_measurement_theta_min 2.763
_cell_volume 6233.1(3)
_computing_cell_refinement 'SAINT v8.37A (Bruker, 2015)'
_computing_data_collection 'Bruker D8 Venture diffractrometer'
_computing_data_reduction 'SAINT v8.37A (Bruker, 2015)'
_computing_molecular_graphics 'Olex2 1.5 (Dolomanov et al., 2009)'
_computing_publication_material 'Olex2 1.5 (Dolomanov et al., 2009)'
_computing_structure_refinement 'SHELXL 2019/2 (Sheldrick, 2015)'
_computing_structure_solution 'SHELXT 2014/5 (Sheldrick, 2014)'
_diffrn_ambient_temperature 300.00
_diffrn_detector 'CCD area detector'
_diffrn_measured_fraction_theta_full 0.999
_diffrn_measured_fraction_theta_max 0.999
_diffrn_measurement_device 'three-circle diffractometer'
_diffrn_measurement_device_type 'Bruker D8 Venture 300K'
_diffrn_measurement_method 'phi and omega scans'
_diffrn_radiation_monochromator graphite
_diffrn_radiation_probe x-ray
_diffrn_radiation_type MoK\a
_diffrn_radiation_wavelength 0.71073
_diffrn_reflns_av_R_equivalents 0.0531
_diffrn_reflns_av_unetI/netI 0.0184
_diffrn_reflns_Laue_measured_fraction_full 0.999
_diffrn_reflns_Laue_measured_fraction_max 0.999
_diffrn_reflns_limit_h_max 18
_diffrn_reflns_limit_h_min -18
_diffrn_reflns_limit_k_max 24
_diffrn_reflns_limit_k_min -24
_diffrn_reflns_limit_l_max 31
_diffrn_reflns_limit_l_min -31
_diffrn_reflns_number 206150
_diffrn_reflns_point_group_measured_fraction_full 0.999
_diffrn_reflns_point_group_measured_fraction_max 0.999
_diffrn_reflns_theta_full 25.242
_diffrn_reflns_theta_max 27.480
_diffrn_reflns_theta_min 2.623
_diffrn_source 'sealed X-ray tube'
_diffrn_source_target Mo
_exptl_absorpt_coefficient_mu 1.245
_exptl_absorpt_correction_T_max 0.7456
_exptl_absorpt_correction_T_min 0.4627
_exptl_absorpt_correction_type multi-scan
_exptl_absorpt_process_details
;
SADABS-2016/2 (Bruker,2016/2) was used for absorption correction.
wR2(int) was 0.0865 before and 0.0533 after correction.
The Ratio of minimum to maximum transmission is 0.6206.
The \l/2 correction factor is Not present.
;
_exptl_crystal_colour 'clear light colourless'
_exptl_crystal_colour_lustre clear
_exptl_crystal_colour_modifier light
_exptl_crystal_colour_primary colourless
_exptl_crystal_density_diffrn 1.357
_exptl_crystal_description block
_exptl_crystal_F_000 2624
_exptl_crystal_size_max 0.16
_exptl_crystal_size_mid 0.15
_exptl_crystal_size_min 0.13
_refine_diff_density_max 0.786
_refine_diff_density_min -0.772
_refine_diff_density_rms 0.060
_refine_ls_extinction_method none
_refine_ls_goodness_of_fit_ref 1.124
_refine_ls_hydrogen_treatment constr
_refine_ls_matrix_type full
_refine_ls_number_parameters 850
_refine_ls_number_reflns 14275
_refine_ls_number_restraints 510
_refine_ls_restrained_S_all 1.141
_refine_ls_R_factor_all 0.0505
_refine_ls_R_factor_gt 0.0311
_refine_ls_shift/su_max 0.002
_refine_ls_shift/su_mean 0.000
_refine_ls_structure_factor_coef Fsqd
_refine_ls_weighting_details 'w=1/[\s^2^(Fo^2^)+(0.0271P)^2^+6.1598P] where P=(Fo^2^+2Fc^2^)/3'
_refine_ls_weighting_scheme calc
_refine_ls_wR_factor_gt 0.0708
_refine_ls_wR_factor_ref 0.0807
_reflns_Friedel_coverage 0.000
_reflns_number_gt 10786
_reflns_number_total 14275
_reflns_threshold_expression 'I > 2\s(I)'
_cod_data_source_file d3dt02519e2.cif
_cod_data_source_block 3
_cod_database_code 7714292
_shelx_shelxl_version_number 2019/2
_shelx_space_group_comment
;
The symmetry employed for this shelxl refinement is uniquely defined
by the following loop, which should always be used as a source of
symmetry information in preference to the above space-group names.
They are only intended as comments.
;
_shelx_estimated_absorpt_t_max 0.855
_shelx_estimated_absorpt_t_min 0.826
_olex2_refinement_description
;
1. Fixed Uiso
 At 1.2 times of:
  All C(H) groups, All C(H,H) groups
2. Restrained distances
 O5-C68A = O5-C68 = O5-C65 = O5-C65A = O6-C69 = O6-C69A = O6-C72A = O6-C72 =
 O4-C64A = O4-C64 = O4-C61 = O4-C61A
 1.43 with sigma of 0.01
 C70-C69 = C70A-C69A = C71-C70 = C71A-C70A = C72A-C71A = C72-C71 = C68-C67 =
 C68A-C67A = C67A-C66A = C67-C66 = C66A-C65A = C66-C65 = C64A-C63A = C64-C63 =
 C63-C62 = C63A-C62A = C62A-C61A = C62-C61
 1.54 with sigma of 0.01
 C68-C66 = C65-C67 = C65A-C67A = C66A-C68A = C69A-C71A = C72A-C70A = C69-C71 =
 C72-C70 = C64A-C62A = C61A-C63A = C64-C62 = C63-C61
 2.515 with sigma of 0.02
3. Uiso/Uaniso restraints and constraints
C65 \\sim C66 \\sim C67 \\sim C68 \\sim C65A \\sim C66A \\sim C67A \\sim C68A
\\sim C61 \\sim C62 \\sim C63 \\sim C64 \\sim C61A \\sim C62A \\sim C63A \\sim
C64A \\sim C69 \\sim C70 \\sim C71 \\sim C72 \\sim C69A \\sim C70A \\sim C71A
\\sim C72A: within 2A with sigma of 0.01 and sigma for terminal atoms of 0.02
within 2A
4. Rigid body (RIGU) restrains
 O5, C65, C66, C68, C67
 with sigma for 1-2 distances of 0.01 and sigma for 1-3 distances of 0.02
 C63A, C62A, C61A, C64A, O4
 with sigma for 1-2 distances of 0.01 and sigma for 1-3 distances of 0.02
 C71, C72, O6, C70, C69
 with sigma for 1-2 distances of 0.01 and sigma for 1-3 distances of 0.02
 C64, C63, C62, O4, C61
 with sigma for 1-2 distances of 0.01 and sigma for 1-3 distances of 0.02
 C66A, C65A, O5, C67A, C68A
 with sigma for 1-2 distances of 0.01 and sigma for 1-3 distances of 0.02
 C71A, C72A, O6, C70A, C69A
 with sigma for 1-2 distances of 0.01 and sigma for 1-3 distances of 0.02
5. Others
 Sof(C61A)=Sof(H61C)=Sof(H61D)=Sof(C62A)=Sof(H62C)=Sof(H62D)=Sof(C63A)=
 Sof(H63C)=Sof(H63D)=Sof(C64A)=Sof(H64C)=Sof(H64D)=1-FVAR(1)
 Sof(C61)=Sof(H61A)=Sof(H61B)=Sof(C62)=Sof(H62A)=Sof(H62B)=Sof(C63)=Sof(H63A)=
 Sof(H63B)=Sof(C64)=Sof(H64A)=Sof(H64B)=FVAR(1)
 Sof(C69A)=Sof(H69C)=Sof(H69D)=Sof(C70A)=Sof(H70C)=Sof(H70D)=Sof(C71A)=
 Sof(H71C)=Sof(H71D)=Sof(C72A)=Sof(H72C)=Sof(H72D)=1-FVAR(2)
 Sof(C69)=Sof(H69A)=Sof(H69B)=Sof(C70)=Sof(H70A)=Sof(H70B)=Sof(C71)=Sof(H71A)=
 Sof(H71B)=Sof(C72)=Sof(H72A)=Sof(H72B)=FVAR(2)
 Sof(C65A)=Sof(H65C)=Sof(H65D)=Sof(C66A)=Sof(H66C)=Sof(H66D)=Sof(C67A)=
 Sof(H67C)=Sof(H67D)=Sof(C68A)=Sof(H68C)=Sof(H68D)=1-FVAR(3)
 Sof(C65)=Sof(H65A)=Sof(H65B)=Sof(C66)=Sof(H66A)=Sof(H66B)=Sof(C67)=Sof(H67A)=
 Sof(H67B)=Sof(C68)=Sof(H68A)=Sof(H68B)=FVAR(3)
6.a Secondary CH2 refined with riding coordinates:
 C61(H61A,H61B), C62(H62A,H62B), C63(H63A,H63B), C64(H64A,H64B), C65(H65A,
 H65B), C66(H66A,H66B), C67(H67A,H67B), C68(H68A,H68B), C69(H69A,H69B),
 C70(H70A,H70B), C71(H71A,H71B), C72(H72A,H72B), C61A(H61C,H61D), C62A(H62C,
 H62D), C63A(H63C,H63D), C64A(H64C,H64D), C69A(H69C,H69D), C70A(H70C,H70D),
 C71A(H71C,H71D), C72A(H72C,H72D), C65A(H65C,H65D), C66A(H66C,H66D), C67A(H67C,
 H67D), C68A(H68C,H68D)
6.b Aromatic/amide H refined with riding coordinates:
 C2(H2), C4(H4), C6(H6), C8(H8), C9(H9), C10(H10), C11(H11), C14(H14),
 C15(H15), C16(H16), C17(H17), C18(H18), C20(H20), C21(H21), C22(H22), C23(H23),
  C24(H24), C26(H26), C27(H27), C28(H28), C29(H29), C32(H32), C33(H33),
 C34(H34), C35(H35), C36(H36), C38(H38), C39(H39), C40(H40), C41(H41), C42(H42),
  C44(H44), C45(H45), C46(H46), C47(H47), C50(H50), C51(H51), C52(H52),
 C53(H53), C54(H54), C56(H56), C57(H57), C58(H58), C59(H59), C60(H60)
;
_olex2_submission_special_instructions 'No special instructions were received'

loop_
_space_group_symop_operation_xyz
'x, y, z'
'-x+1/2, y+1/2, -z+1/2'
'-x, -y, -z'
'x-1/2, -y-1/2, z-1/2'

loop_
_atom_site_label
_atom_site_type_symbol
_atom_site_fract_x
_atom_site_fract_y
_atom_site_fract_z
_atom_site_U_iso_or_equiv
_atom_site_adp_type
_atom_site_occupancy
_atom_site_site_symmetry_order
_atom_site_calc_flag
_atom_site_refinement_flags_posn
_atom_site_refinement_flags_adp
_atom_site_refinement_flags_occupancy
_atom_site_disorder_assembly
_atom_site_disorder_group
Tb1 Tb 0.57309(2) 0.24778(2) 0.35535(2) 0.03354(4) Uani 1 1 d . . . . .
Si1 Si 0.32440(6) 0.25978(4) 0.40662(3) 0.04046(18) Uani 1 1 d . . . . .
Si2 Si 0.60735(6) 0.42259(4) 0.28478(3) 0.03986(17) Uani 1 1 d . . . . .
Si3 Si 0.72878(6) 0.25492(4) 0.48476(3) 0.03833(16) Uani 1 1 d . . . . .
O1 O 0.43426(14) 0.25080(11) 0.39069(8) 0.0427(4) Uani 1 1 d . . . . .
O2 O 0.57968(15) 0.34712(11) 0.31103(8) 0.0425(5) Uani 1 1 d . . . . .
O3 O 0.66720(14) 0.25631(10) 0.42729(8) 0.0419(4) Uani 1 1 d . . . . .
O4 O 0.57858(18) 0.11621(12) 0.37405(10) 0.0585(6) Uani 1 1 d D . . . .
O5 O 0.49511(18) 0.19286(14) 0.26924(10) 0.0650(7) Uani 1 1 d D . . . .
O6 O 0.71610(17) 0.21049(14) 0.30008(10) 0.0598(6) Uani 1 1 d D . . . .
C1 C 0.4547(2) 0.37858(14) 0.47804(11) 0.0362(6) Uani 1 1 d . . . . .
C2 C 0.4330(2) 0.41937(15) 0.43096(12) 0.0389(6) Uani 1 1 d . . . . .
H2 H 0.369596 0.421977 0.417460 0.047 Uiso 1 1 calc R U . . .
C3 C 0.5038(2) 0.45646(14) 0.40349(11) 0.0361(6) Uani 1 1 d . . . . .
C4 C 0.5986(2) 0.45268(14) 0.42450(11) 0.0363(6) Uani 1 1 d . . . . .
H4 H 0.646460 0.477748 0.406718 0.044 Uiso 1 1 calc R U . . .
C5 C 0.6225(2) 0.41196(14) 0.47165(11) 0.0363(6) Uani 1 1 d . . . . .
C6 C 0.5497(2) 0.37589(14) 0.49843(11) 0.0378(6) Uani 1 1 d . . . . .
H6 H 0.564691 0.349531 0.530495 0.045 Uiso 1 1 calc R U . . .
C7 C 0.3751(2) 0.34302(15) 0.50755(12) 0.0407(6) Uani 1 1 d . . . . .
C8 C 0.3627(3) 0.36012(17) 0.56345(13) 0.0535(8) Uani 1 1 d . . . . .
H8 H 0.409219 0.387262 0.582523 0.064 Uiso 1 1 calc R U . . .
C9 C 0.2831(3) 0.3377(2) 0.59098(16) 0.0722(12) Uani 1 1 d . . . . .
H9 H 0.275805 0.349949 0.628231 0.087 Uiso 1 1 calc R U . . .
C10 C 0.2144(3) 0.2970(2) 0.56332(18) 0.0815(14) Uani 1 1 d . . . . .
H10 H 0.158931 0.283593 0.581204 0.098 Uiso 1 1 calc R U . . .
C11 C 0.2280(3) 0.2762(2) 0.50894(17) 0.0665(11) Uani 1 1 d . . . . .
H11 H 0.182387 0.246944 0.491236 0.080 Uiso 1 1 calc R U . . .
C12 C 0.3087(2) 0.29781(17) 0.47923(13) 0.0459(7) Uani 1 1 d . . . . .
C13 C 0.2696(2) 0.16718(17) 0.40732(14) 0.0456(7) Uani 1 1 d . . . . .
C14 C 0.2885(3) 0.1215(2) 0.45233(17) 0.0644(10) Uani 1 1 d . . . . .
H14 H 0.316998 0.139811 0.484988 0.077 Uiso 1 1 calc R U . . .
C15 C 0.2660(3) 0.0496(2) 0.4497(2) 0.0832(13) Uani 1 1 d . . . . .
H15 H 0.280175 0.020288 0.480237 0.100 Uiso 1 1 calc R U . . .
C16 C 0.2232(3) 0.0215(2) 0.4026(2) 0.0815(13) Uani 1 1 d . . . . .
H16 H 0.208762 -0.026951 0.400721 0.098 Uiso 1 1 calc R U . . .
C17 C 0.2020(3) 0.0647(2) 0.3585(2) 0.0744(12) Uani 1 1 d . . . . .
H17 H 0.172049 0.045872 0.326487 0.089 Uiso 1 1 calc R U . . .
C18 C 0.2245(2) 0.13700(19) 0.36077(16) 0.0570(9) Uani 1 1 d . . . . .
H18 H 0.208911 0.165781 0.330122 0.068 Uiso 1 1 calc R U . . .
C19 C 0.2572(2) 0.31621(17) 0.35343(14) 0.0481(7) Uani 1 1 d . . . . .
C20 C 0.1567(3) 0.3213(2) 0.3506(2) 0.0766(12) Uani 1 1 d . . . . .
H20 H 0.120842 0.293325 0.374322 0.092 Uiso 1 1 calc R U . . .
C21 C 0.1091(3) 0.3674(3) 0.3132(3) 0.0980(16) Uani 1 1 d . . . . .
H21 H 0.042303 0.369423 0.311953 0.118 Uiso 1 1 calc R U . . .
C22 C 0.1601(4) 0.4092(3) 0.2787(2) 0.0874(14) Uani 1 1 d . . . . .
H22 H 0.128169 0.440267 0.254072 0.105 Uiso 1 1 calc R U . . .
C23 C 0.2587(3) 0.4059(2) 0.27999(18) 0.0763(12) Uani 1 1 d . . . . .
H23 H 0.293693 0.434907 0.256584 0.092 Uiso 1 1 calc R U . . .
C24 C 0.3058(3) 0.3588(2) 0.31658(15) 0.0590(9) Uani 1 1 d . . . . .
H24 H 0.372458 0.355847 0.316255 0.071 Uiso 1 1 calc R U . . .
C25 C 0.4788(2) 0.50371(15) 0.35509(12) 0.0382(6) Uani 1 1 d . . . . .
C26 C 0.4110(2) 0.55746(17) 0.36306(14) 0.0479(7) Uani 1 1 d . . . . .
H26 H 0.378028 0.558431 0.396181 0.058 Uiso 1 1 calc R U . . .
C27 C 0.3917(3) 0.60885(19) 0.32338(16) 0.0584(9) Uani 1 1 d . . . . .
H27 H 0.347999 0.645166 0.330096 0.070 Uiso 1 1 calc R U . . .
C28 C 0.4378(3) 0.60603(19) 0.27352(16) 0.0616(9) Uani 1 1 d . . . . .
H28 H 0.426518 0.641161 0.246617 0.074 Uiso 1 1 calc R U . . .
C29 C 0.5011(3) 0.55088(18) 0.26347(14) 0.0545(8) Uani 1 1 d . . . . .
H29 H 0.529829 0.548713 0.229019 0.065 Uiso 1 1 calc R U . . .
C30 C 0.5233(2) 0.49815(15) 0.30341(12) 0.0406(6) Uani 1 1 d . . . . .
C31 C 0.6016(3) 0.41474(17) 0.20580(13) 0.0495(7) Uani 1 1 d . . . . .
C32 C 0.5137(3) 0.4085(2) 0.17655(16) 0.0675(10) Uani 1 1 d . . . . .
H32 H 0.457169 0.414996 0.195525 0.081 Uiso 1 1 calc R U . . .
C33 C 0.5081(4) 0.3928(2) 0.12005(18) 0.0843(14) Uani 1 1 d . . . . .
H33 H 0.448360 0.389122 0.101692 0.101 Uiso 1 1 calc R U . . .
C34 C 0.5899(5) 0.3827(3) 0.09101(18) 0.0921(16) Uani 1 1 d . . . . .
H34 H 0.586026 0.371694 0.053116 0.110 Uiso 1 1 calc R U . . .
C35 C 0.6770(4) 0.3890(3) 0.11824(18) 0.0902(15) Uani 1 1 d . . . . .
H35 H 0.732908 0.382270 0.098725 0.108 Uiso 1 1 calc R U . . .
C36 C 0.6833(3) 0.4054(2) 0.17507(15) 0.0658(10) Uani 1 1 d . . . . .
H36 H 0.743514 0.410106 0.192728 0.079 Uiso 1 1 calc R U . . .
C37 C 0.7332(2) 0.44949(17) 0.30720(13) 0.0447(7) Uani 1 1 d . . . . .
C38 C 0.7744(3) 0.5118(2) 0.28886(17) 0.0657(10) Uani 1 1 d . . . . .
H38 H 0.740239 0.540278 0.263274 0.079 Uiso 1 1 calc R U . . .
C39 C 0.8653(3) 0.5333(2) 0.3074(2) 0.0834(13) Uani 1 1 d . . . . .
H39 H 0.892508 0.574557 0.293206 0.100 Uiso 1 1 calc R U . . .
C40 C 0.9150(3) 0.4934(3) 0.3470(2) 0.0829(13) Uani 1 1 d . . . . .
H40 H 0.975284 0.508177 0.360303 0.099 Uiso 1 1 calc R U . . .
C41 C 0.8755(3) 0.4318(3) 0.36671(18) 0.0754(12) Uani 1 1 d . . . . .
H41 H 0.909022 0.404743 0.393507 0.090 Uiso 1 1 calc R U . . .
C42 C 0.7863(2) 0.4100(2) 0.34691(15) 0.0565(8) Uani 1 1 d . . . . .
H42 H 0.760652 0.367696 0.360364 0.068 Uiso 1 1 calc R U . . .
C43 C 0.7239(2) 0.41101(15) 0.49464(12) 0.0404(6) Uani 1 1 d . . . . .
C44 C 0.7685(2) 0.47650(17) 0.50604(14) 0.0520(8) Uani 1 1 d . . . . .
H44 H 0.735465 0.518630 0.497911 0.062 Uiso 1 1 calc R U . . .
C45 C 0.8606(3) 0.4799(2) 0.52911(18) 0.0693(11) Uani 1 1 d . . . . .
H45 H 0.889354 0.524007 0.536250 0.083 Uiso 1 1 calc R U . . .
C46 C 0.9096(3) 0.4178(2) 0.54149(18) 0.0729(11) Uani 1 1 d . . . . .
H46 H 0.971274 0.419763 0.557644 0.088 Uiso 1 1 calc R U . . .
C47 C 0.8676(3) 0.3530(2) 0.53004(15) 0.0586(9) Uani 1 1 d . . . . .
H47 H 0.901770 0.311565 0.538833 0.070 Uiso 1 1 calc R U . . .
C48 C 0.7748(2) 0.34684(16) 0.50549(12) 0.0428(7) Uani 1 1 d . . . . .
C49 C 0.8359(2) 0.19366(17) 0.47585(13) 0.0453(7) Uani 1 1 d . . . . .
C50 C 0.9213(3) 0.2143(2) 0.45189(16) 0.0616(9) Uani 1 1 d . . . . .
H50 H 0.932898 0.262671 0.446102 0.074 Uiso 1 1 calc R U . . .
C51 C 0.9892(3) 0.1652(3) 0.43653(19) 0.0744(12) Uani 1 1 d . . . . .
H51 H 1.045683 0.180668 0.420762 0.089 Uiso 1 1 calc R U . . .
C52 C 0.9740(3) 0.0938(3) 0.4443(2) 0.0780(12) Uani 1 1 d . . . . .
H52 H 1.018947 0.060638 0.432858 0.094 Uiso 1 1 calc R U . . .
C53 C 0.8924(3) 0.0717(2) 0.46907(19) 0.0747(11) Uani 1 1 d . . . . .
H53 H 0.882409 0.023249 0.475427 0.090 Uiso 1 1 calc R U . . .
C54 C 0.8250(3) 0.12085(18) 0.48464(16) 0.0569(8) Uani 1 1 d . . . . .
H54 H 0.770029 0.104714 0.501692 0.068 Uiso 1 1 calc R U . . .
C55 C 0.6595(2) 0.21756(16) 0.54426(13) 0.0475(7) Uani 1 1 d . . . . .
C56 C 0.7057(3) 0.2039(2) 0.59561(15) 0.0671(10) Uani 1 1 d . . . . .
H56 H 0.772124 0.209213 0.599022 0.081 Uiso 1 1 calc R U . . .
C57 C 0.6558(4) 0.1827(3) 0.64166(18) 0.0898(15) Uani 1 1 d . . . . .
H57 H 0.688504 0.173597 0.675457 0.108 Uiso 1 1 calc R U . . .
C58 C 0.5587(5) 0.1753(3) 0.6373(2) 0.0930(16) Uani 1 1 d . . . . .
H58 H 0.524850 0.161906 0.668425 0.112 Uiso 1 1 calc R U . . .
C59 C 0.5102(3) 0.1874(2) 0.5875(2) 0.0798(13) Uani 1 1 d . . . . .
H59 H 0.443779 0.181943 0.584810 0.096 Uiso 1 1 calc R U . . .
C60 C 0.5606(3) 0.20800(18) 0.54096(16) 0.0598(9) Uani 1 1 d . . . . .
H60 H 0.527447 0.215461 0.507072 0.072 Uiso 1 1 calc R U . . .
C61 C 0.6281(6) 0.0592(3) 0.3476(4) 0.088(3) Uani 0.692(11) 1 d D U P A 1
H61A H 0.693179 0.054823 0.363114 0.105 Uiso 0.692(11) 1 calc R U P A 1
H61B H 0.630978 0.067625 0.307708 0.105 Uiso 0.692(11) 1 calc R U P A 1
C62 C 0.5708(7) -0.0074(3) 0.3591(4) 0.091(2) Uani 0.692(11) 1 d D U P A 1
H62A H 0.611013 -0.049684 0.359163 0.110 Uiso 0.692(11) 1 calc R U P A 1
H62B H 0.518121 -0.013361 0.331854 0.110 Uiso 0.692(11) 1 calc R U P A 1
C63 C 0.5330(8) 0.0086(4) 0.4188(3) 0.094(2) Uani 0.692(11) 1 d D U P A 1
H63A H 0.466355 -0.005800 0.421432 0.113 Uiso 0.692(11) 1 calc R U P A 1
H63B H 0.571260 -0.016253 0.447342 0.113 Uiso 0.692(11) 1 calc R U P A 1
C64 C 0.5431(7) 0.0867(3) 0.4250(3) 0.076(2) Uani 0.692(11) 1 d D U P A 1
H64A H 0.481266 0.107679 0.432758 0.091 Uiso 0.692(11) 1 calc R U P A 1
H64B H 0.587415 0.097475 0.455974 0.091 Uiso 0.692(11) 1 calc R U P A 1
C65 C 0.4354(7) 0.1289(5) 0.2717(4) 0.089(3) Uani 0.628(9) 1 d D U P B 1
H65A H 0.395218 0.130965 0.303920 0.107 Uiso 0.628(9) 1 calc R U P B 1
H65B H 0.475543 0.086658 0.274793 0.107 Uiso 0.628(9) 1 calc R U P B 1
C66 C 0.3739(7) 0.1261(5) 0.2186(4) 0.103(2) Uani 0.628(9) 1 d D U P B 1
H66A H 0.308521 0.112041 0.226207 0.124 Uiso 0.628(9) 1 calc R U P B 1
H66B H 0.400107 0.093037 0.191943 0.124 Uiso 0.628(9) 1 calc R U P B 1
C67 C 0.3776(9) 0.2040(5) 0.1968(5) 0.120(3) Uani 0.628(9) 1 d D U P B 1
H67A H 0.377610 0.204765 0.156333 0.144 Uiso 0.628(9) 1 calc R U P B 1
H67B H 0.322656 0.230957 0.209078 0.144 Uiso 0.628(9) 1 calc R U P B 1
C68 C 0.4675(8) 0.2340(6) 0.2207(4) 0.105(3) Uani 0.628(9) 1 d D U P B 1
H68A H 0.517481 0.231837 0.193516 0.126 Uiso 0.628(9) 1 calc R U P B 1
H68B H 0.458119 0.283593 0.230968 0.126 Uiso 0.628(9) 1 calc R U P B 1
C69 C 0.7117(13) 0.228(2) 0.2412(5) 0.085(3) Uani 0.313(15) 1 d D U P C 1
H69A H 0.676757 0.272419 0.234660 0.102 Uiso 0.313(15) 1 calc R U P C 1
H69B H 0.680925 0.190381 0.219507 0.102 Uiso 0.313(15) 1 calc R U P C 1
C70 C 0.8175(13) 0.2364(13) 0.2264(7) 0.094(3) Uani 0.313(15) 1 d D U P C 1
H70A H 0.835648 0.198730 0.200945 0.113 Uiso 0.313(15) 1 calc R U P C 1
H70B H 0.827682 0.282097 0.208444 0.113 Uiso 0.313(15) 1 calc R U P C 1
C71 C 0.8771(10) 0.2315(13) 0.2806(9) 0.084(3) Uani 0.313(15) 1 d D U P C 1
H71A H 0.901087 0.278363 0.291467 0.101 Uiso 0.313(15) 1 calc R U P C 1
H71B H 0.931500 0.199877 0.276174 0.101 Uiso 0.313(15) 1 calc R U P C 1
C72 C 0.8107(8) 0.2021(14) 0.3251(8) 0.078(3) Uani 0.313(15) 1 d D U P C 1
H72A H 0.824520 0.152246 0.332894 0.093 Uiso 0.313(15) 1 calc R U P C 1
H72B H 0.817500 0.229204 0.359517 0.093 Uiso 0.313(15) 1 calc R U P C 1
C61A C 0.6500(11) 0.0633(7) 0.3664(11) 0.087(3) Uani 0.308(11) 1 d D U P A 2
H61C H 0.709418 0.076281 0.386239 0.105 Uiso 0.308(11) 1 calc R U P A 2
H61D H 0.662595 0.057657 0.327097 0.105 Uiso 0.308(11) 1 calc R U P A 2
C62A C 0.6086(11) -0.0059(8) 0.3904(11) 0.093(3) Uani 0.308(11) 1 d D U P A 2
H62C H 0.638123 -0.016948 0.426664 0.112 Uiso 0.308(11) 1 calc R U P A 2
H62D H 0.617970 -0.045936 0.365380 0.112 Uiso 0.308(11) 1 calc R U P A 2
C63A C 0.4994(10) 0.0117(8) 0.3952(10) 0.088(3) Uani 0.308(11) 1 d D U P A 2
H63C H 0.463889 0.002013 0.360490 0.106 Uiso 0.308(11) 1 calc R U P A 2
H63D H 0.471220 -0.015157 0.425182 0.106 Uiso 0.308(11) 1 calc R U P A 2
C64A C 0.5017(13) 0.0913(8) 0.4081(9) 0.089(3) Uani 0.308(11) 1 d D U P A 2
H64C H 0.441123 0.114051 0.397446 0.107 Uiso 0.308(11) 1 calc R U P A 2
H64D H 0.515905 0.100057 0.447492 0.107 Uiso 0.308(11) 1 calc R U P A 2
C69A C 0.7412(6) 0.2350(7) 0.2456(3) 0.074(2) Uani 0.687(15) 1 d D U P C 2
H69C H 0.705084 0.277642 0.235451 0.089 Uiso 0.687(15) 1 calc R U P C 2
H69D H 0.727172 0.198383 0.217757 0.089 Uiso 0.687(15) 1 calc R U P C 2
C70A C 0.8487(6) 0.2510(5) 0.2490(4) 0.093(2) Uani 0.687(15) 1 d D U P C 2
H70C H 0.881656 0.225424 0.220093 0.111 Uiso 0.687(15) 1 calc R U P C 2
H70D H 0.860118 0.301813 0.244450 0.111 Uiso 0.687(15) 1 calc R U P C 2
C71A C 0.8839(5) 0.2263(5) 0.3066(5) 0.086(2) Uani 0.687(15) 1 d D U P C 2
H71C H 0.943217 0.199368 0.304693 0.103 Uiso 0.687(15) 1 calc R U P C 2
H71D H 0.893865 0.266424 0.331805 0.103 Uiso 0.687(15) 1 calc R U P C 2
C72A C 0.8020(4) 0.1792(5) 0.3250(4) 0.0699(19) Uani 0.687(15) 1 d D U P C 2
H72C H 0.810225 0.130595 0.312037 0.084 Uiso 0.687(15) 1 calc R U P C 2
H72D H 0.799004 0.178797 0.365456 0.084 Uiso 0.687(15) 1 calc R U P C 2
C65A C 0.4152(11) 0.1451(11) 0.2742(8) 0.100(3) Uani 0.372(9) 1 d D U P B 2
H65C H 0.384143 0.150813 0.309527 0.120 Uiso 0.372(9) 1 calc R U P B 2
H65D H 0.434038 0.095562 0.269578 0.120 Uiso 0.372(9) 1 calc R U P B 2
C66A C 0.3523(9) 0.1712(12) 0.2255(6) 0.113(3) Uani 0.372(9) 1 d D U P B 2
H66C H 0.317547 0.214139 0.235089 0.135 Uiso 0.372(9) 1 calc R U P B 2
H66D H 0.306745 0.134780 0.213012 0.135 Uiso 0.372(9) 1 calc R U P B 2
C67A C 0.4284(11) 0.1866(10) 0.1800(5) 0.109(3) Uani 0.372(9) 1 d D U P B 2
H67C H 0.452717 0.142819 0.164074 0.131 Uiso 0.372(9) 1 calc R U P B 2
H67D H 0.402119 0.216827 0.150273 0.131 Uiso 0.372(9) 1 calc R U P B 2
C68A C 0.5064(12) 0.2257(11) 0.2154(5) 0.106(3) Uani 0.372(9) 1 d D U P B 2
H68C H 0.570015 0.217133 0.201437 0.127 Uiso 0.372(9) 1 calc R U P B 2
H68D H 0.494565 0.276707 0.216659 0.127 Uiso 0.372(9) 1 calc R U P B 2

loop_
_atom_site_aniso_label
_atom_site_aniso_U_11
_atom_site_aniso_U_22
_atom_site_aniso_U_33
_atom_site_aniso_U_23
_atom_site_aniso_U_13
_atom_site_aniso_U_12
Tb1 0.03304(7) 0.03701(7) 0.03067(6) -0.00219(6) 0.00257(4) -0.00262(6)
Si1 0.0344(4) 0.0443(4) 0.0433(4) -0.0075(3) 0.0091(3) -0.0087(3)
Si2 0.0430(4) 0.0427(4) 0.0343(4) 0.0056(3) 0.0068(3) -0.0002(3)
Si3 0.0394(4) 0.0385(4) 0.0366(4) 0.0007(3) -0.0059(3) -0.0025(3)
O1 0.0369(10) 0.0464(11) 0.0453(11) -0.0068(10) 0.0081(8) -0.0082(9)
O2 0.0482(12) 0.0408(11) 0.0389(11) 0.0040(9) 0.0081(9) 0.0003(9)
O3 0.0427(10) 0.0442(11) 0.0382(10) -0.0039(9) -0.0077(8) -0.0009(9)
O4 0.0703(16) 0.0401(12) 0.0660(15) -0.0048(11) 0.0140(12) -0.0019(11)
O5 0.0678(16) 0.0812(18) 0.0454(13) -0.0131(12) -0.0074(12) -0.0107(14)
O6 0.0526(14) 0.0760(17) 0.0518(14) 0.0003(12) 0.0157(11) 0.0109(12)
C1 0.0437(15) 0.0308(13) 0.0347(14) -0.0069(11) 0.0088(11) -0.0059(11)
C2 0.0393(15) 0.0370(14) 0.0406(15) -0.0084(12) 0.0046(12) -0.0039(12)
C3 0.0422(15) 0.0333(13) 0.0328(14) -0.0041(11) 0.0020(11) -0.0014(11)
C4 0.0409(15) 0.0345(13) 0.0339(14) -0.0037(11) 0.0069(11) -0.0071(11)
C5 0.0430(15) 0.0318(13) 0.0340(14) -0.0071(11) 0.0029(11) -0.0030(11)
C6 0.0478(16) 0.0328(13) 0.0332(14) -0.0034(11) 0.0055(12) -0.0030(12)
C7 0.0462(16) 0.0357(14) 0.0410(15) -0.0010(12) 0.0115(13) -0.0017(12)
C8 0.073(2) 0.0458(17) 0.0430(17) -0.0059(14) 0.0157(16) -0.0094(16)
C9 0.102(3) 0.068(2) 0.049(2) -0.0107(18) 0.037(2) -0.013(2)
C10 0.088(3) 0.082(3) 0.079(3) -0.016(2) 0.053(2) -0.028(2)
C11 0.060(2) 0.073(2) 0.069(2) -0.0170(19) 0.0304(19) -0.0242(19)
C12 0.0427(16) 0.0479(17) 0.0482(17) -0.0062(14) 0.0159(13) -0.0084(13)
C13 0.0370(15) 0.0477(17) 0.0527(18) -0.0057(14) 0.0094(13) -0.0100(13)
C14 0.063(2) 0.066(2) 0.064(2) 0.0036(19) 0.0031(18) -0.0202(19)
C15 0.084(3) 0.064(3) 0.101(4) 0.023(2) -0.003(3) -0.021(2)
C16 0.075(3) 0.046(2) 0.123(4) 0.000(2) 0.005(3) -0.020(2)
C17 0.074(3) 0.061(2) 0.088(3) -0.021(2) -0.005(2) -0.019(2)
C18 0.0510(19) 0.0541(19) 0.066(2) -0.0069(17) 0.0004(16) -0.0094(16)
C19 0.0447(17) 0.0466(17) 0.0534(19) -0.0090(14) 0.0046(14) -0.0015(14)
C20 0.050(2) 0.078(3) 0.103(3) 0.012(2) 0.013(2) 0.005(2)
C21 0.055(3) 0.100(4) 0.138(5) 0.006(3) -0.004(3) 0.026(3)
C22 0.095(4) 0.075(3) 0.091(3) 0.002(3) -0.016(3) 0.023(3)
C23 0.087(3) 0.077(3) 0.065(3) 0.008(2) -0.005(2) 0.000(2)
C24 0.057(2) 0.065(2) 0.054(2) -0.0017(17) -0.0030(16) -0.0015(17)
C25 0.0384(15) 0.0366(14) 0.0394(15) -0.0027(12) -0.0017(12) -0.0055(11)
C26 0.0489(18) 0.0485(17) 0.0462(17) -0.0072(14) -0.0002(14) 0.0035(14)
C27 0.057(2) 0.0505(19) 0.068(2) -0.0013(17) -0.0067(17) 0.0132(16)
C28 0.064(2) 0.054(2) 0.066(2) 0.0173(18) -0.0086(18) 0.0084(17)
C29 0.062(2) 0.0524(19) 0.0488(19) 0.0128(15) 0.0040(16) 0.0037(16)
C30 0.0424(16) 0.0391(15) 0.0403(15) 0.0049(12) 0.0015(12) -0.0019(12)
C31 0.063(2) 0.0474(17) 0.0381(16) 0.0072(13) 0.0060(14) 0.0021(15)
C32 0.073(3) 0.079(3) 0.050(2) -0.0011(19) -0.0065(18) 0.013(2)
C33 0.108(4) 0.085(3) 0.058(2) -0.002(2) -0.029(3) 0.013(3)
C34 0.154(5) 0.082(3) 0.039(2) -0.003(2) 0.000(3) 0.014(3)
C35 0.120(4) 0.103(4) 0.050(2) -0.007(2) 0.033(3) 0.000(3)
C36 0.076(3) 0.077(3) 0.0450(19) 0.0013(18) 0.0158(18) -0.005(2)
C37 0.0434(16) 0.0514(17) 0.0398(16) -0.0014(13) 0.0099(13) -0.0023(13)
C38 0.062(2) 0.062(2) 0.073(3) 0.0088(19) 0.0048(19) -0.0101(18)
C39 0.070(3) 0.074(3) 0.107(4) -0.003(3) 0.010(3) -0.030(2)
C40 0.055(2) 0.100(3) 0.094(3) -0.028(3) -0.003(2) -0.016(2)
C41 0.054(2) 0.102(3) 0.069(3) -0.004(2) -0.0036(19) 0.003(2)
C42 0.0489(19) 0.067(2) 0.054(2) 0.0030(17) 0.0038(15) -0.0007(16)
C43 0.0462(16) 0.0406(15) 0.0344(14) -0.0046(12) 0.0012(12) -0.0078(12)
C44 0.057(2) 0.0437(17) 0.056(2) -0.0072(15) -0.0014(16) -0.0080(15)
C45 0.066(2) 0.058(2) 0.084(3) -0.014(2) -0.015(2) -0.0205(19)
C46 0.059(2) 0.075(3) 0.082(3) -0.013(2) -0.029(2) -0.015(2)
C47 0.054(2) 0.057(2) 0.063(2) -0.0016(17) -0.0223(17) -0.0013(16)
C48 0.0462(17) 0.0446(16) 0.0370(15) 0.0002(12) -0.0060(13) -0.0063(13)
C49 0.0428(16) 0.0477(17) 0.0449(17) 0.0017(13) -0.0067(13) 0.0000(13)
C50 0.052(2) 0.058(2) 0.074(2) 0.0062(19) 0.0022(18) -0.0045(17)
C51 0.043(2) 0.094(3) 0.087(3) 0.002(2) 0.0069(19) 0.005(2)
C52 0.059(2) 0.084(3) 0.091(3) 0.000(2) 0.004(2) 0.025(2)
C53 0.074(3) 0.053(2) 0.097(3) 0.004(2) 0.009(2) 0.0163(19)
C54 0.055(2) 0.0507(19) 0.066(2) 0.0068(17) 0.0049(17) 0.0034(16)
C55 0.0577(19) 0.0386(15) 0.0463(17) 0.0021(13) 0.0040(15) -0.0013(14)
C56 0.082(3) 0.070(2) 0.049(2) 0.0080(18) 0.0003(19) -0.005(2)
C57 0.128(4) 0.091(3) 0.050(2) 0.015(2) 0.004(3) -0.010(3)
C58 0.135(5) 0.078(3) 0.069(3) 0.011(2) 0.043(3) -0.020(3)
C59 0.080(3) 0.063(3) 0.098(4) 0.008(2) 0.032(3) -0.011(2)
C60 0.066(2) 0.0480(19) 0.066(2) 0.0061(17) 0.0083(18) -0.0079(17)
C61 0.092(4) 0.054(3) 0.120(6) -0.010(3) 0.044(4) 0.002(3)
C62 0.104(5) 0.052(3) 0.120(5) -0.007(3) 0.031(4) -0.006(3)
C63 0.115(5) 0.062(3) 0.106(5) 0.014(3) 0.028(4) 0.001(3)
C64 0.105(5) 0.058(3) 0.067(4) 0.009(3) 0.023(3) 0.006(3)
C65 0.063(4) 0.110(5) 0.093(4) -0.027(4) -0.009(4) -0.019(4)
C66 0.087(4) 0.113(5) 0.106(4) -0.025(4) -0.042(4) 0.000(4)
C67 0.117(5) 0.143(5) 0.098(5) 0.002(4) -0.043(4) 0.016(5)
C68 0.124(6) 0.113(5) 0.075(4) -0.003(4) -0.045(4) 0.004(5)
C69 0.065(7) 0.120(6) 0.072(5) 0.002(5) 0.032(5) -0.003(6)
C70 0.071(6) 0.135(6) 0.077(5) 0.001(5) 0.020(5) -0.013(5)
C71 0.057(4) 0.121(5) 0.075(5) 0.002(5) 0.017(5) -0.003(4)
C72 0.045(5) 0.109(7) 0.079(5) -0.001(6) 0.005(5) -0.002(5)
C61A 0.089(6) 0.060(5) 0.116(7) 0.006(5) 0.032(6) 0.012(5)
C62A 0.104(5) 0.060(4) 0.117(6) 0.007(5) 0.030(5) 0.006(4)
C63A 0.107(6) 0.057(4) 0.103(6) 0.010(5) 0.030(5) 0.000(5)
C64A 0.106(7) 0.064(5) 0.099(6) 0.014(5) 0.036(6) 0.000(6)
C69A 0.058(4) 0.109(5) 0.058(3) 0.008(3) 0.026(3) 0.016(4)
C70A 0.070(4) 0.134(4) 0.075(4) 0.006(4) 0.022(3) -0.009(4)
C71A 0.065(3) 0.113(4) 0.080(4) 0.000(4) 0.016(3) -0.003(3)
C72A 0.051(3) 0.088(5) 0.072(3) -0.008(3) 0.009(3) 0.005(3)
C65A 0.074(6) 0.125(6) 0.100(5) -0.025(5) -0.020(5) -0.023(5)
C66A 0.099(5) 0.132(5) 0.104(5) -0.013(5) -0.035(4) -0.001(5)
C67A 0.106(6) 0.130(5) 0.087(5) -0.010(5) -0.047(4) 0.022(5)
C68A 0.117(7) 0.121(6) 0.076(5) 0.000(5) -0.038(5) 0.018(6)

loop_
_atom_type_symbol
_atom_type_description
_atom_type_scat_dispersion_real
_atom_type_scat_dispersion_imag
_atom_type_scat_source
C C 0.0033 0.0016 'International Tables Vol C Tables 4.2.6.8 and 6.1.1.4'
H H 0.0000 0.0000 'International Tables Vol C Tables 4.2.6.8 and 6.1.1.4'
O O 0.0106 0.0060 'International Tables Vol C Tables 4.2.6.8 and 6.1.1.4'
Si Si 0.0817 0.0704 'International Tables Vol C Tables 4.2.6.8 and 6.1.1.4'
Tb Tb -0.1723 4.1537 'International Tables Vol C Tables 4.2.6.8 and 6.1.1.4'

loop_
_geom_angle_atom_site_label_1
_geom_angle_atom_site_label_2
_geom_angle_atom_site_label_3
_geom_angle
_geom_angle_site_symmetry_1
_geom_angle_site_symmetry_3
_geom_angle_publ_flag
O1 Tb1 O2 103.17(8) . . ?
O1 Tb1 O4 88.72(8) . . ?
O1 Tb1 O5 87.99(8) . . ?
O1 Tb1 O6 162.63(8) . . ?
O2 Tb1 O4 160.02(8) . . ?
O2 Tb1 O5 88.47(8) . . ?
O2 Tb1 O6 86.12(8) . . ?
O3 Tb1 O1 102.51(8) . . ?
O3 Tb1 O2 107.40(8) . . ?
O3 Tb1 O4 85.13(8) . . ?
O3 Tb1 O5 158.05(8) . . ?
O3 Tb1 O6 88.32(8) . . ?
O4 Tb1 O5 75.78(9) . . ?
O4 Tb1 O6 78.59(8) . . ?
O5 Tb1 O6 77.49(8) . . ?
O1 Si1 C12 113.55(12) . . ?
O1 Si1 C13 107.17(12) . . ?
O1 Si1 C19 110.82(13) . . ?
C13 Si1 C12 106.01(14) . . ?
C19 Si1 C12 109.86(15) . . ?
C19 Si1 C13 109.21(14) . . ?
O2 Si2 C30 114.02(12) . . ?
O2 Si2 C31 108.74(13) . . ?
O2 Si2 C37 111.02(13) . . ?
C31 Si2 C30 106.68(14) . . ?
C37 Si2 C30 107.98(14) . . ?
C37 Si2 C31 108.16(14) . . ?
O3 Si3 C48 112.18(12) . . ?
O3 Si3 C49 108.26(12) . . ?
O3 Si3 C55 112.62(13) . . ?
C48 Si3 C49 108.54(14) . . ?
C55 Si3 C48 108.43(14) . . ?
C55 Si3 C49 106.58(14) . . ?
Si1 O1 Tb1 169.55(13) . . ?
Si2 O2 Tb1 167.36(13) . . ?
Si3 O3 Tb1 172.42(13) . . ?
C61 O4 Tb1 131.8(3) . . ?
C61 O4 C64 105.9(5) . . ?
C64 O4 Tb1 121.3(3) . . ?
C61A O4 Tb1 132.9(6) . . ?
C61A O4 C64A 112.6(9) . . ?
C64A O4 Tb1 113.5(6) . . ?
C65 O5 Tb1 122.2(4) . . ?
C68 O5 Tb1 122.7(4) . . ?
C68 O5 C65 109.6(5) . . ?
C65A O5 Tb1 120.1(8) . . ?
C65A O5 C68A 116.6(8) . . ?
C68A O5 Tb1 120.1(7) . . ?
C69 O6 Tb1 116.1(10) . . ?
C72 O6 Tb1 122.7(9) . . ?
C72 O6 C69 116.0(10) . . ?
C69A O6 Tb1 127.4(4) . . ?
C69A O6 C72A 106.4(5) . . ?
C72A O6 Tb1 123.5(4) . . ?
C2 C1 C6 118.8(3) . . ?
C2 C1 C7 119.1(3) . . ?
C6 C1 C7 121.9(3) . . ?
C1 C2 H2 119.3 . . ?
C1 C2 C3 121.4(3) . . ?
C3 C2 H2 119.3 . . ?
C2 C3 C4 118.8(3) . . ?
C2 C3 C25 120.9(3) . . ?
C4 C3 C25 120.2(2) . . ?
C3 C4 H4 119.5 . . ?
C5 C4 C3 121.0(3) . . ?
C5 C4 H4 119.5 . . ?
C4 C5 C43 120.0(3) . . ?
C6 C5 C4 118.8(3) . . ?
C6 C5 C43 121.1(3) . . ?
C1 C6 H6 119.4 . . ?
C5 C6 C1 121.2(3) . . ?
C5 C6 H6 119.4 . . ?
C8 C7 C1 118.1(3) . . ?
C8 C7 C12 120.0(3) . . ?
C12 C7 C1 121.7(3) . . ?
C7 C8 H8 119.4 . . ?
C9 C8 C7 121.3(3) . . ?
C9 C8 H8 119.4 . . ?
C8 C9 H9 120.1 . . ?
C10 C9 C8 119.8(3) . . ?
C10 C9 H9 120.1 . . ?
C9 C10 H10 120.2 . . ?
C9 C10 C11 119.7(3) . . ?
C11 C10 H10 120.2 . . ?
C10 C11 H11 118.8 . . ?
C10 C11 C12 122.3(4) . . ?
C12 C11 H11 118.8 . . ?
C7 C12 Si1 124.9(2) . . ?
C7 C12 C11 116.7(3) . . ?
C11 C12 Si1 118.3(2) . . ?
C14 C13 Si1 120.2(2) . . ?
C18 C13 Si1 122.6(3) . . ?
C18 C13 C14 116.2(3) . . ?
C13 C14 H14 119.1 . . ?
C15 C14 C13 121.7(4) . . ?
C15 C14 H14 119.1 . . ?
C14 C15 H15 119.8 . . ?
C16 C15 C14 120.4(4) . . ?
C16 C15 H15 119.8 . . ?
C15 C16 H16 120.3 . . ?
C17 C16 C15 119.5(4) . . ?
C17 C16 H16 120.3 . . ?
C16 C17 H17 119.7 . . ?
C16 C17 C18 120.6(4) . . ?
C18 C17 H17 119.7 . . ?
C13 C18 C17 121.7(4) . . ?
C13 C18 H18 119.2 . . ?
C17 C18 H18 119.2 . . ?
C20 C19 Si1 122.9(3) . . ?
C24 C19 Si1 120.9(3) . . ?
C24 C19 C20 116.1(3) . . ?
C19 C20 H20 119.2 . . ?
C21 C20 C19 121.6(4) . . ?
C21 C20 H20 119.2 . . ?
C20 C21 H21 120.0 . . ?
C22 C21 C20 120.1(4) . . ?
C22 C21 H21 120.0 . . ?
C21 C22 H22 119.9 . . ?
C21 C22 C23 120.3(4) . . ?
C23 C22 H22 119.9 . . ?
C22 C23 H23 120.3 . . ?
C22 C23 C24 119.4(4) . . ?
C24 C23 H23 120.3 . . ?
C19 C24 C23 122.5(4) . . ?
C19 C24 H24 118.8 . . ?
C23 C24 H24 118.8 . . ?
C26 C25 C3 117.5(3) . . ?
C26 C25 C30 119.6(3) . . ?
C30 C25 C3 122.8(3) . . ?
C25 C26 H26 119.1 . . ?
C27 C26 C25 121.8(3) . . ?
C27 C26 H26 119.1 . . ?
C26 C27 H27 120.4 . . ?
C26 C27 C28 119.2(3) . . ?
C28 C27 H27 120.4 . . ?
C27 C28 H28 120.0 . . ?
C27 C28 C29 119.9(3) . . ?
C29 C28 H28 120.0 . . ?
C28 C29 H29 118.9 . . ?
C28 C29 C30 122.3(3) . . ?
C30 C29 H29 118.9 . . ?
C25 C30 Si2 123.8(2) . . ?
C29 C30 Si2 119.2(2) . . ?
C29 C30 C25 117.0(3) . . ?
C32 C31 Si2 120.9(3) . . ?
C36 C31 Si2 122.1(3) . . ?
C36 C31 C32 116.4(3) . . ?
C31 C32 H32 119.1 . . ?
C33 C32 C31 121.8(4) . . ?
C33 C32 H32 119.1 . . ?
C32 C33 H33 119.7 . . ?
C34 C33 C32 120.5(4) . . ?
C34 C33 H33 119.7 . . ?
C33 C34 H34 120.4 . . ?
C35 C34 C33 119.2(4) . . ?
C35 C34 H34 120.4 . . ?
C34 C35 H35 119.6 . . ?
C34 C35 C36 120.7(5) . . ?
C36 C35 H35 119.6 . . ?
C31 C36 C35 121.4(4) . . ?
C31 C36 H36 119.3 . . ?
C35 C36 H36 119.3 . . ?
C38 C37 Si2 121.9(3) . . ?
C38 C37 C42 116.7(3) . . ?
C42 C37 Si2 121.2(2) . . ?
C37 C38 H38 119.0 . . ?
C37 C38 C39 121.9(4) . . ?
C39 C38 H38 119.0 . . ?
C38 C39 H39 120.2 . . ?
C40 C39 C38 119.7(4) . . ?
C40 C39 H39 120.2 . . ?
C39 C40 H40 120.1 . . ?
C41 C40 C39 119.9(4) . . ?
C41 C40 H40 120.1 . . ?
C40 C41 H41 120.0 . . ?
C40 C41 C42 120.0(4) . . ?
C42 C41 H41 120.0 . . ?
C37 C42 H42 119.1 . . ?
C41 C42 C37 121.8(4) . . ?
C41 C42 H42 119.1 . . ?
C44 C43 C5 117.9(3) . . ?
C44 C43 C48 119.5(3) . . ?
C48 C43 C5 122.5(2) . . ?
C43 C44 H44 119.3 . . ?
C45 C44 C43 121.3(3) . . ?
C45 C44 H44 119.3 . . ?
C44 C45 H45 120.2 . . ?
C46 C45 C44 119.6(3) . . ?
C46 C45 H45 120.2 . . ?
C45 C46 H46 120.0 . . ?
C47 C46 C45 120.0(3) . . ?
C47 C46 H46 120.0 . . ?
C46 C47 H47 118.8 . . ?
C46 C47 C48 122.4(3) . . ?
C48 C47 H47 118.8 . . ?
C43 C48 Si3 124.1(2) . . ?
C47 C48 Si3 118.8(2) . . ?
C47 C48 C43 117.0(3) . . ?
C50 C49 Si3 124.3(3) . . ?
C54 C49 Si3 119.1(3) . . ?
C54 C49 C50 115.7(3) . . ?
C49 C50 H50 119.1 . . ?
C51 C50 C49 121.8(4) . . ?
C51 C50 H50 119.1 . . ?
C50 C51 H51 119.8 . . ?
C52 C51 C50 120.3(4) . . ?
C52 C51 H51 119.8 . . ?
C51 C52 H52 120.2 . . ?
C53 C52 C51 119.5(4) . . ?
C53 C52 H52 120.2 . . ?
C52 C53 H53 120.0 . . ?
C52 C53 C54 120.0(4) . . ?
C54 C53 H53 120.0 . . ?
C49 C54 H54 118.8 . . ?
C53 C54 C49 122.5(4) . . ?
C53 C54 H54 118.8 . . ?
C56 C55 Si3 120.2(3) . . ?
C60 C55 Si3 122.5(3) . . ?
C60 C55 C56 117.0(3) . . ?
C55 C56 H56 119.1 . . ?
C57 C56 C55 121.9(4) . . ?
C57 C56 H56 119.1 . . ?
C56 C57 H57 120.2 . . ?
C58 C57 C56 119.6(4) . . ?
C58 C57 H57 120.2 . . ?
C57 C58 H58 119.7 . . ?
C57 C58 C59 120.6(4) . . ?
C59 C58 H58 119.7 . . ?
C58 C59 H59 120.1 . . ?
C58 C59 C60 119.7(4) . . ?
C60 C59 H59 120.1 . . ?
C55 C60 C59 121.1(4) . . ?
C55 C60 H60 119.4 . . ?
C59 C60 H60 119.4 . . ?
O4 C61 H61A 110.6 . . ?
O4 C61 H61B 110.6 . . ?
O4 C61 C62 105.6(5) . . ?
H61A C61 H61B 108.8 . . ?
C62 C61 H61A 110.6 . . ?
C62 C61 H61B 110.6 . . ?
C61 C62 H62A 111.4 . . ?
C61 C62 H62B 111.4 . . ?
C61 C62 C63 101.8(5) . . ?
H62A C62 H62B 109.3 . . ?
C63 C62 H62A 111.4 . . ?
C63 C62 H62B 111.4 . . ?
C62 C63 H63A 110.9 . . ?
C62 C63 H63B 110.9 . . ?
H63A C63 H63B 108.9 . . ?
C64 C63 C62 104.2(5) . . ?
C64 C63 H63A 110.9 . . ?
C64 C63 H63B 110.9 . . ?
O4 C64 C63 109.3(5) . . ?
O4 C64 H64A 109.8 . . ?
O4 C64 H64B 109.8 . . ?
C63 C64 H64A 109.8 . . ?
C63 C64 H64B 109.8 . . ?
H64A C64 H64B 108.3 . . ?
O5 C65 H65A 110.2 . . ?
O5 C65 H65B 110.2 . . ?
O5 C65 C66 107.6(6) . . ?
H65A C65 H65B 108.5 . . ?
C66 C65 H65A 110.2 . . ?
C66 C65 H65B 110.2 . . ?
C65 C66 H66A 111.2 . . ?
C65 C66 H66B 111.2 . . ?
C65 C66 C67 103.1(6) . . ?
H66A C66 H66B 109.1 . . ?
C67 C66 H66A 111.2 . . ?
C67 C66 H66B 111.2 . . ?
C66 C67 H67A 110.6 . . ?
C66 C67 H67B 110.6 . . ?
H67A C67 H67B 108.8 . . ?
C68 C67 C66 105.5(6) . . ?
C68 C67 H67A 110.6 . . ?
C68 C67 H67B 110.6 . . ?
O5 C68 C67 108.1(7) . . ?
O5 C68 H68A 110.1 . . ?
O5 C68 H68B 110.1 . . ?
C67 C68 H68A 110.1 . . ?
C67 C68 H68B 110.1 . . ?
H68A C68 H68B 108.4 . . ?
O6 C69 H69A 111.0 . . ?
O6 C69 H69B 111.0 . . ?
O6 C69 C70 103.9(9) . . ?
H69A C69 H69B 109.0 . . ?
C70 C69 H69A 111.0 . . ?
C70 C69 H69B 111.0 . . ?
C69 C70 H70A 110.3 . . ?
C69 C70 H70B 110.3 . . ?
H70A C70 H70B 108.5 . . ?
C71 C70 C69 107.2(9) . . ?
C71 C70 H70A 110.3 . . ?
C71 C70 H70B 110.3 . . ?
C70 C71 H71A 110.4 . . ?
C70 C71 H71B 110.4 . . ?
C70 C71 C72 106.8(9) . . ?
H71A C71 H71B 108.6 . . ?
C72 C71 H71A 110.4 . . ?
C72 C71 H71B 110.4 . . ?
O6 C72 C71 103.7(9) . . ?
O6 C72 H72A 111.0 . . ?
O6 C72 H72B 111.0 . . ?
C71 C72 H72A 111.0 . . ?
C71 C72 H72B 111.0 . . ?
H72A C72 H72B 109.0 . . ?
O4 C61A H61C 110.6 . . ?
O4 C61A H61D 110.6 . . ?
O4 C61A C62A 105.5(9) . . ?
H61C C61A H61D 108.8 . . ?
C62A C61A H61C 110.6 . . ?
C62A C61A H61D 110.6 . . ?
C61A C62A H62C 111.1 . . ?
C61A C62A H62D 111.1 . . ?
C61A C62A C63A 103.1(9) . . ?
H62C C62A H62D 109.1 . . ?
C63A C62A H62C 111.1 . . ?
C63A C62A H62D 111.1 . . ?
C62A C63A H63C 111.4 . . ?
C62A C63A H63D 111.4 . . ?
H63C C63A H63D 109.2 . . ?
C64A C63A C62A 102.1(9) . . ?
C64A C63A H63C 111.4 . . ?
C64A C63A H63D 111.4 . . ?
O4 C64A C63A 102.2(9) . . ?
O4 C64A H64C 111.3 . . ?
O4 C64A H64D 111.3 . . ?
C63A C64A H64C 111.3 . . ?
C63A C64A H64D 111.3 . . ?
H64C C64A H64D 109.2 . . ?
O6 C69A H69C 110.4 . . ?
O6 C69A H69D 110.4 . . ?
O6 C69A C70A 106.4(5) . . ?
H69C C69A H69D 108.6 . . ?
C70A C69A H69C 110.4 . . ?
C70A C69A H69D 110.4 . . ?
C69A C70A H70C 110.6 . . ?
C69A C70A H70D 110.6 . . ?
H70C C70A H70D 108.7 . . ?
C71A C70A C69A 105.8(5) . . ?
C71A C70A H70C 110.6 . . ?
C71A C70A H70D 110.6 . . ?
C70A C71A H71C 111.2 . . ?
C70A C71A H71D 111.2 . . ?
H71C C71A H71D 109.1 . . ?
C72A C71A C70A 102.7(6) . . ?
C72A C71A H71C 111.2 . . ?
C72A C71A H71D 111.2 . . ?
O6 C72A C71A 105.3(5) . . ?
O6 C72A H72C 110.7 . . ?
O6 C72A H72D 110.7 . . ?
C71A C72A H72C 110.7 . . ?
C71A C72A H72D 110.7 . . ?
H72C C72A H72D 108.8 . . ?
O5 C65A H65C 111.9 . . ?
O5 C65A H65D 111.9 . . ?
O5 C65A C66A 99.5(9) . . ?
H65C C65A H65D 109.6 . . ?
C66A C65A H65C 111.9 . . ?
C66A C65A H65D 111.9 . . ?
C65A C66A H66C 111.4 . . ?
C65A C66A H66D 111.4 . . ?
C65A C66A C67A 101.9(10) . . ?
H66C C66A H66D 109.3 . . ?
C67A C66A H66C 111.4 . . ?
C67A C66A H66D 111.4 . . ?
C66A C67A H67C 111.6 . . ?
C66A C67A H67D 111.6 . . ?
H67C C67A H67D 109.4 . . ?
C68A C67A C66A 100.7(9) . . ?
C68A C67A H67C 111.6 . . ?
C68A C67A H67D 111.6 . . ?
O5 C68A C67A 101.2(8) . . ?
O5 C68A H68C 111.5 . . ?
O5 C68A H68D 111.5 . . ?
C67A C68A H68C 111.5 . . ?
C67A C68A H68D 111.5 . . ?
H68C C68A H68D 109.4 . . ?

loop_
_geom_bond_atom_site_label_1
_geom_bond_atom_site_label_2
_geom_bond_distance
_geom_bond_site_symmetry_2
_geom_bond_publ_flag
Tb1 O1 2.1371(19) . ?
Tb1 O2 2.1441(19) . ?
Tb1 O3 2.1333(18) . ?
Tb1 O4 2.503(2) . ?
Tb1 O5 2.516(2) . ?
Tb1 O6 2.527(2) . ?
Si1 O1 1.598(2) . ?
Si1 C12 1.898(3) . ?
Si1 C13 1.894(3) . ?
Si1 C19 1.879(3) . ?
Si2 O2 1.599(2) . ?
Si2 C30 1.898(3) . ?
Si2 C31 1.896(3) . ?
Si2 C37 1.883(3) . ?
Si3 O3 1.596(2) . ?
Si3 C48 1.896(3) . ?
Si3 C49 1.899(3) . ?
Si3 C55 1.883(3) . ?
O4 C61 1.430(6) . ?
O4 C64 1.442(6) . ?
O4 C61A 1.419(9) . ?
O4 C64A 1.446(9) . ?
O5 C65 1.459(7) . ?
O5 C68 1.435(7) . ?
O5 C65A 1.436(9) . ?
O5 C68A 1.442(9) . ?
O6 C69 1.446(9) . ?
O6 C72 1.436(9) . ?
O6 C69A 1.437(6) . ?
O6 C72A 1.442(6) . ?
C1 C2 1.386(4) . ?
C1 C6 1.394(4) . ?
C1 C7 1.491(4) . ?
C2 H2 0.9300 . ?
C2 C3 1.390(4) . ?
C3 C4 1.398(4) . ?
C3 C25 1.489(4) . ?
C4 H4 0.9300 . ?
C4 C5 1.393(4) . ?
C5 C6 1.393(4) . ?
C5 C43 1.497(4) . ?
C6 H6 0.9300 . ?
C7 C8 1.393(4) . ?
C7 C12 1.409(4) . ?
C8 H8 0.9300 . ?
C8 C9 1.375(5) . ?
C9 H9 0.9300 . ?
C9 C10 1.375(6) . ?
C10 H10 0.9300 . ?
C10 C11 1.378(5) . ?
C11 H11 0.9300 . ?
C11 C12 1.410(4) . ?
C13 C14 1.394(5) . ?
C13 C18 1.380(4) . ?
C14 H14 0.9300 . ?
C14 C15 1.381(5) . ?
C15 H15 0.9300 . ?
C15 C16 1.363(6) . ?
C16 H16 0.9300 . ?
C16 C17 1.354(6) . ?
C17 H17 0.9300 . ?
C17 C18 1.389(5) . ?
C18 H18 0.9300 . ?
C19 C20 1.402(5) . ?
C19 C24 1.383(5) . ?
C20 H20 0.9300 . ?
C20 C21 1.393(6) . ?
C21 H21 0.9300 . ?
C21 C22 1.358(7) . ?
C22 H22 0.9300 . ?
C22 C23 1.373(6) . ?
C23 H23 0.9300 . ?
C23 C24 1.391(5) . ?
C24 H24 0.9300 . ?
C25 C26 1.397(4) . ?
C25 C30 1.407(4) . ?
C26 H26 0.9300 . ?
C26 C27 1.372(5) . ?
C27 H27 0.9300 . ?
C27 C28 1.376(5) . ?
C28 H28 0.9300 . ?
C28 C29 1.383(5) . ?
C29 H29 0.9300 . ?
C29 C30 1.401(4) . ?
C31 C32 1.394(5) . ?
C31 C36 1.387(5) . ?
C32 H32 0.9300 . ?
C32 C33 1.384(5) . ?
C33 H33 0.9300 . ?
C33 C34 1.367(7) . ?
C34 H34 0.9300 . ?
C34 C35 1.362(7) . ?
C35 H35 0.9300 . ?
C35 C36 1.394(5) . ?
C36 H36 0.9300 . ?
C37 C38 1.378(5) . ?
C37 C42 1.396(5) . ?
C38 H38 0.9300 . ?
C38 C39 1.386(5) . ?
C39 H39 0.9300 . ?
C39 C40 1.374(6) . ?
C40 H40 0.9300 . ?
C40 C41 1.367(6) . ?
C41 H41 0.9300 . ?
C41 C42 1.377(5) . ?
C42 H42 0.9300 . ?
C43 C44 1.397(4) . ?
C43 C48 1.414(4) . ?
C44 H44 0.9300 . ?
C44 C45 1.380(5) . ?
C45 H45 0.9300 . ?
C45 C46 1.376(6) . ?
C46 H46 0.9300 . ?
C46 C47 1.370(5) . ?
C47 H47 0.9300 . ?
C47 C48 1.405(4) . ?
C49 C50 1.394(5) . ?
C49 C54 1.388(4) . ?
C50 H50 0.9300 . ?
C50 C51 1.378(5) . ?
C51 H51 0.9300 . ?
C51 C52 1.366(6) . ?
C52 H52 0.9300 . ?
C52 C53 1.363(6) . ?
C53 H53 0.9300 . ?
C53 C54 1.376(5) . ?
C54 H54 0.9300 . ?
C55 C56 1.391(5) . ?
C55 C60 1.388(5) . ?
C56 H56 0.9300 . ?
C56 C57 1.382(6) . ?
C57 H57 0.9300 . ?
C57 C58 1.360(7) . ?
C58 H58 0.9300 . ?
C58 C59 1.367(7) . ?
C59 H59 0.9300 . ?
C59 C60 1.392(5) . ?
C60 H60 0.9300 . ?
C61 H61A 0.9700 . ?
C61 H61B 0.9700 . ?
C61 C62 1.511(7) . ?
C62 H62A 0.9700 . ?
C62 H62B 0.9700 . ?
C62 C63 1.570(7) . ?
C63 H63A 0.9700 . ?
C63 H63B 0.9700 . ?
C63 C64 1.474(7) . ?
C64 H64A 0.9700 . ?
C64 H64B 0.9700 . ?
C65 H65A 0.9700 . ?
C65 H65B 0.9700 . ?
C65 C66 1.508(8) . ?
C66 H66A 0.9700 . ?
C66 H66B 0.9700 . ?
C66 C67 1.549(8) . ?
C67 H67A 0.9700 . ?
C67 H67B 0.9700 . ?
C67 C68 1.470(8) . ?
C68 H68A 0.9700 . ?
C68 H68B 0.9700 . ?
C69 H69A 0.9700 . ?
C69 H69B 0.9700 . ?
C69 C70 1.534(9) . ?
C70 H70A 0.9700 . ?
C70 H70B 0.9700 . ?
C70 C71 1.520(9) . ?
C71 H71A 0.9700 . ?
C71 H71B 0.9700 . ?
C71 C72 1.536(9) . ?
C72 H72A 0.9700 . ?
C72 H72B 0.9700 . ?
C61A H61C 0.9700 . ?
C61A H61D 0.9700 . ?
C61A C62A 1.537(9) . ?
C62A H62C 0.9700 . ?
C62A H62D 0.9700 . ?
C62A C63A 1.564(9) . ?
C63A H63C 0.9700 . ?
C63A H63D 0.9700 . ?
C63A C64A 1.522(9) . ?
C64A H64C 0.9700 . ?
C64A H64D 0.9700 . ?
C69A H69C 0.9700 . ?
C69A H69D 0.9700 . ?
C69A C70A 1.526(7) . ?
C70A H70C 0.9700 . ?
C70A H70D 0.9700 . ?
C70A C71A 1.521(7) . ?
C71A H71C 0.9700 . ?
C71A H71D 0.9700 . ?
C71A C72A 1.517(7) . ?
C72A H72C 0.9700 . ?
C72A H72D 0.9700 . ?
C65A H65C 0.9700 . ?
C65A H65D 0.9700 . ?
C65A C66A 1.514(9) . ?
C66A H66C 0.9700 . ?
C66A H66D 0.9700 . ?
C66A C67A 1.573(9) . ?
C67A H67C 0.9700 . ?
C67A H67D 0.9700 . ?
C67A C68A 1.539(9) . ?
C68A H68C 0.9700 . ?
C68A H68D 0.9700 . ?

loop_
_geom_torsion_atom_site_label_1
_geom_torsion_atom_site_label_2
_geom_torsion_atom_site_label_3
_geom_torsion_atom_site_label_4
_geom_torsion
_geom_torsion_site_symmetry_1
_geom_torsion_site_symmetry_2
_geom_torsion_site_symmetry_3
_geom_torsion_site_symmetry_4
_geom_torsion_publ_flag
Tb1 O4 C61 C62 -155.2(5) . . . . ?
Tb1 O4 C64 C63 166.1(5) . . . . ?
Tb1 O4 C61A C62A 176.3(10) . . . . ?
Tb1 O4 C64A C63A 160.0(9) . . . . ?
Tb1 O5 C65 C66 160.3(6) . . . . ?
Tb1 O5 C68 C67 -143.7(7) . . . . ?
Tb1 O5 C65A C66A 138.3(10) . . . . ?
Tb1 O5 C68A C67A -166.3(8) . . . . ?
Tb1 O6 C69 C70 151.8(15) . . . . ?
Tb1 O6 C72 C71 -141.5(13) . . . . ?
Tb1 O6 C69A C70A 134.6(6) . . . . ?
Tb1 O6 C72A C71A -124.8(6) . . . . ?
Si1 C13 C14 C15 -167.0(3) . . . . ?
Si1 C13 C18 C17 166.9(3) . . . . ?
Si1 C19 C20 C21 175.5(4) . . . . ?
Si1 C19 C24 C23 -174.2(3) . . . . ?
Si2 C31 C32 C33 -170.9(3) . . . . ?
Si2 C31 C36 C35 170.2(3) . . . . ?
Si2 C37 C38 C39 176.9(3) . . . . ?
Si2 C37 C42 C41 -175.2(3) . . . . ?
Si3 C49 C50 C51 -167.2(3) . . . . ?
Si3 C49 C54 C53 167.4(3) . . . . ?
Si3 C55 C56 C57 174.0(3) . . . . ?
Si3 C55 C60 C59 -173.1(3) . . . . ?
O1 Si1 C12 C7 27.5(3) . . . . ?
O1 Si1 C12 C11 -148.3(3) . . . . ?
O1 Si1 C13 C14 77.0(3) . . . . ?
O1 Si1 C13 C18 -91.2(3) . . . . ?
O1 Si1 C19 C20 167.1(3) . . . . ?
O1 Si1 C19 C24 -16.9(3) . . . . ?
O2 Si2 C30 C25 34.5(3) . . . . ?
O2 Si2 C30 C29 -143.6(2) . . . . ?
O2 Si2 C31 C32 71.2(3) . . . . ?
O2 Si2 C31 C36 -100.0(3) . . . . ?
O2 Si2 C37 C38 178.4(3) . . . . ?
O2 Si2 C37 C42 -7.0(3) . . . . ?
O3 Si3 C48 C43 34.2(3) . . . . ?
O3 Si3 C48 C47 -141.6(3) . . . . ?
O3 Si3 C49 C50 83.0(3) . . . . ?
O3 Si3 C49 C54 -85.6(3) . . . . ?
O3 Si3 C55 C56 171.8(3) . . . . ?
O3 Si3 C55 C60 -13.7(3) . . . . ?
O4 C61 C62 C63 -33.9(9) . . . . ?
O4 C61A C62A C63A 15(2) . . . . ?
O5 C65 C66 C67 -18.8(12) . . . . ?
O5 C65A C66A C67A 39.1(18) . . . . ?
O6 C69 C70 C71 -7(3) . . . . ?
O6 C69A C70A C71A 6.1(11) . . . . ?
C1 C2 C3 C4 -0.6(4) . . . . ?
C1 C2 C3 C25 -176.2(2) . . . . ?
C1 C7 C8 C9 170.5(3) . . . . ?
C1 C7 C12 Si1 13.9(4) . . . . ?
C1 C7 C12 C11 -170.2(3) . . . . ?
C2 C1 C6 C5 -1.5(4) . . . . ?
C2 C1 C7 C8 -120.8(3) . . . . ?
C2 C1 C7 C12 54.0(4) . . . . ?
C2 C3 C4 C5 0.8(4) . . . . ?
C2 C3 C25 C26 55.0(4) . . . . ?
C2 C3 C25 C30 -127.8(3) . . . . ?
C3 C4 C5 C6 -1.3(4) . . . . ?
C3 C4 C5 C43 -177.7(2) . . . . ?
C3 C25 C26 C27 172.0(3) . . . . ?
C3 C25 C30 Si2 9.0(4) . . . . ?
C3 C25 C30 C29 -173.0(3) . . . . ?
C4 C3 C25 C26 -120.5(3) . . . . ?
C4 C3 C25 C30 56.7(4) . . . . ?
C4 C5 C6 C1 1.6(4) . . . . ?
C4 C5 C43 C44 52.7(4) . . . . ?
C4 C5 C43 C48 -128.0(3) . . . . ?
C5 C43 C44 C45 177.7(3) . . . . ?
C5 C43 C48 Si3 7.7(4) . . . . ?
C5 C43 C48 C47 -176.5(3) . . . . ?
C6 C1 C2 C3 1.0(4) . . . . ?
C6 C1 C7 C8 54.9(4) . . . . ?
C6 C1 C7 C12 -130.3(3) . . . . ?
C6 C5 C43 C44 -123.6(3) . . . . ?
C6 C5 C43 C48 55.7(4) . . . . ?
C7 C1 C2 C3 176.8(2) . . . . ?
C7 C1 C6 C5 -177.2(2) . . . . ?
C7 C8 C9 C10 0.6(6) . . . . ?
C8 C7 C12 Si1 -171.4(3) . . . . ?
C8 C7 C12 C11 4.5(5) . . . . ?
C8 C9 C10 C11 3.1(7) . . . . ?
C9 C10 C11 C12 -2.9(7) . . . . ?
C10 C11 C12 Si1 175.3(4) . . . . ?
C10 C11 C12 C7 -0.9(6) . . . . ?
C12 Si1 O1 Tb1 -133.3(7) . . . . ?
C12 Si1 C13 C14 -44.5(3) . . . . ?
C12 Si1 C13 C18 147.2(3) . . . . ?
C12 Si1 C19 C20 -66.7(3) . . . . ?
C12 Si1 C19 C24 109.4(3) . . . . ?
C12 C7 C8 C9 -4.4(5) . . . . ?
C13 Si1 O1 Tb1 110.0(7) . . . . ?
C13 Si1 C12 C7 144.9(3) . . . . ?
C13 Si1 C12 C11 -31.0(3) . . . . ?
C13 Si1 C19 C20 49.2(3) . . . . ?
C13 Si1 C19 C24 -134.7(3) . . . . ?
C13 C14 C15 C16 -0.7(7) . . . . ?
C14 C13 C18 C17 -1.8(5) . . . . ?
C14 C15 C16 C17 -0.7(7) . . . . ?
C15 C16 C17 C18 0.8(7) . . . . ?
C16 C17 C18 C13 0.4(6) . . . . ?
C18 C13 C14 C15 1.9(6) . . . . ?
C19 Si1 O1 Tb1 -9.1(7) . . . . ?
C19 Si1 C12 C7 -97.2(3) . . . . ?
C19 Si1 C12 C11 86.9(3) . . . . ?
C19 Si1 C13 C14 -162.9(3) . . . . ?
C19 Si1 C13 C18 28.9(3) . . . . ?
C19 C20 C21 C22 -0.6(8) . . . . ?
C20 C19 C24 C23 2.1(6) . . . . ?
C20 C21 C22 C23 0.7(8) . . . . ?
C21 C22 C23 C24 0.6(7) . . . . ?
C22 C23 C24 C19 -2.1(6) . . . . ?
C24 C19 C20 C21 -0.7(6) . . . . ?
C25 C3 C4 C5 176.4(2) . . . . ?
C25 C26 C27 C28 2.3(5) . . . . ?
C26 C25 C30 Si2 -173.9(2) . . . . ?
C26 C25 C30 C29 4.1(4) . . . . ?
C26 C27 C28 C29 1.5(6) . . . . ?
C27 C28 C29 C30 -2.4(6) . . . . ?
C28 C29 C30 Si2 177.7(3) . . . . ?
C28 C29 C30 C25 -0.4(5) . . . . ?
C30 Si2 O2 Tb1 -118.4(6) . . . . ?
C30 Si2 C31 C32 -52.1(3) . . . . ?
C30 Si2 C31 C36 136.6(3) . . . . ?
C30 Si2 C37 C38 -55.9(3) . . . . ?
C30 Si2 C37 C42 118.7(3) . . . . ?
C30 C25 C26 C27 -5.2(5) . . . . ?
C31 Si2 O2 Tb1 122.7(6) . . . . ?
C31 Si2 C30 C25 154.5(2) . . . . ?
C31 Si2 C30 C29 -23.5(3) . . . . ?
C31 Si2 C37 C38 59.2(3) . . . . ?
C31 Si2 C37 C42 -126.2(3) . . . . ?
C31 C32 C33 C34 0.2(7) . . . . ?
C32 C31 C36 C35 -1.4(6) . . . . ?
C32 C33 C34 C35 -0.7(8) . . . . ?
C33 C34 C35 C36 0.1(8) . . . . ?
C34 C35 C36 C31 1.0(7) . . . . ?
C36 C31 C32 C33 0.8(6) . . . . ?
C37 Si2 O2 Tb1 3.8(6) . . . . ?
C37 Si2 C30 C25 -89.4(3) . . . . ?
C37 Si2 C30 C29 92.5(3) . . . . ?
C37 Si2 C31 C32 -168.1(3) . . . . ?
C37 Si2 C31 C36 20.7(3) . . . . ?
C37 C38 C39 C40 -2.7(7) . . . . ?
C38 C37 C42 C41 -0.2(5) . . . . ?
C38 C39 C40 C41 1.6(7) . . . . ?
C39 C40 C41 C42 0.1(7) . . . . ?
C40 C41 C42 C37 -0.8(6) . . . . ?
C42 C37 C38 C39 2.0(6) . . . . ?
C43 C5 C6 C1 178.0(2) . . . . ?
C43 C44 C45 C46 -0.3(6) . . . . ?
C44 C43 C48 Si3 -172.9(2) . . . . ?
C44 C43 C48 C47 2.9(4) . . . . ?
C44 C45 C46 C47 1.1(7) . . . . ?
C45 C46 C47 C48 0.2(7) . . . . ?
C46 C47 C48 Si3 173.8(3) . . . . ?
C46 C47 C48 C43 -2.2(5) . . . . ?
C48 Si3 C49 C50 -39.0(3) . . . . ?
C48 Si3 C49 C54 152.4(3) . . . . ?
C48 Si3 C55 C56 -63.5(3) . . . . ?
C48 Si3 C55 C60 111.0(3) . . . . ?
C48 C43 C44 C45 -1.7(5) . . . . ?
C49 Si3 C48 C43 153.8(3) . . . . ?
C49 Si3 C48 C47 -22.0(3) . . . . ?
C49 Si3 C55 C56 53.2(3) . . . . ?
C49 Si3 C55 C60 -132.3(3) . . . . ?
C49 C50 C51 C52 0.3(6) . . . . ?
C50 C49 C54 C53 -2.1(5) . . . . ?
C50 C51 C52 C53 -2.0(7) . . . . ?
C51 C52 C53 C54 1.7(7) . . . . ?
C52 C53 C54 C49 0.4(7) . . . . ?
C54 C49 C50 C51 1.8(5) . . . . ?
C55 Si3 C48 C43 -90.8(3) . . . . ?
C55 Si3 C48 C47 93.4(3) . . . . ?
C55 Si3 C49 C50 -155.6(3) . . . . ?
C55 Si3 C49 C54 35.8(3) . . . . ?
C55 C56 C57 C58 -0.5(7) . . . . ?
C56 C55 C60 C59 1.6(5) . . . . ?
C56 C57 C58 C59 1.1(8) . . . . ?
C57 C58 C59 C60 -0.4(7) . . . . ?
C58 C59 C60 C55 -1.0(6) . . . . ?
C60 C55 C56 C57 -0.9(6) . . . . ?
C61 O4 C64 C63 -24.3(8) . . . . ?
C61 C62 C63 C64 18.7(10) . . . . ?
C62 C63 C64 O4 2.4(9) . . . . ?
C64 O4 C61 C62 36.7(8) . . . . ?
C65 O5 C68 C67 10.5(11) . . . . ?
C65 C66 C67 C68 24.8(13) . . . . ?
C66 C67 C68 O5 -22.1(13) . . . . ?
C68 O5 C65 C66 6.0(11) . . . . ?
C69 O6 C72 C71 12(3) . . . . ?
C69 C70 C71 C72 14(3) . . . . ?
C70 C71 C72 O6 -15(2) . . . . ?
C72 O6 C69 C70 -3(3) . . . . ?
C61A O4 C64A C63A -30.1(19) . . . . ?
C61A C62A C63A C64A -33(2) . . . . ?
C62A C63A C64A O4 37.4(17) . . . . ?
C64A O4 C61A C62A 9(2) . . . . ?
C69A O6 C72A C71A 37.8(9) . . . . ?
C69A C70A C71A C72A 15.7(10) . . . . ?
C70A C71A C72A O6 -32.5(9) . . . . ?
C72A O6 C69A C70A -27.1(10) . . . . ?
C65A O5 C68A C67A -6.6(18) . . . . ?
C65A C66A C67A C68A -44.3(18) . . . . ?
C66A C67A C68A O5 30.5(16) . . . . ?
C68A O5 C65A C66A -21.4(19) . . . . ?
